data_1505175
loop_
_publ_author_name
'Childs, Scott L.'
'Stahly, G. Patrick'
'Park, Aeri'

_publ_section_title
;
 The Salt&#x2212;Cocrystal Continuum:&#x00A0; The Influence of Crystal
 Structure on Ionization State
;
_journal_issue 3
_journal_name_full 'Molecular Pharmaceutics'
_journal_page_first 323
_journal_paper_doi 10.1021/mp0601345
_journal_volume 4
_journal_year 2007
_chemical_formula_moiety 'C7 H9 N4 O2, C7 H6 O3'
_chemical_formula_sum 'C14 H15 N4 O5'
_chemical_formula_weight 319.30
_chemical_name_common 'theophylline:salicylic acid cocrystal (1:1)'
_chemical_name_systematic
; 
 theophylline salicylic acid 
;
_space_group_IT_number 14
_symmetry_cell_setting monoclinic
_symmetry_space_group_name_Hall '-P 2yn'
_symmetry_space_group_name_H-M 'P 1 21/n 1'
_atom_sites_solution_hydrogens geom
_atom_sites_solution_primary direct
_atom_sites_solution_secondary difmap
_audit_creation_method SHELXL-97
_cell_angle_alpha 90.00
_cell_angle_beta 104.754(3)
_cell_angle_gamma 90.00
_cell_formula_units_Z 4
_cell_length_a 6.9183(3)
_cell_length_b 25.9086(10)
_cell_length_c 7.9749(4)
_cell_measurement_reflns_used 2105
_cell_measurement_temperature 100(2)
_cell_measurement_theta_max 65.67
_cell_measurement_theta_min 3.41
_cell_volume 1382.32(11)
_computing_cell_refinement 'Bruker SMART'
_computing_data_collection 'Bruker SMART'
_computing_data_reduction 'Bruker SAINT'
_computing_molecular_graphics 'Bruker SHELXTL'
_computing_publication_material 'Bruker SHELXTL'
_computing_structure_refinement 'SHELXL-97 (Sheldrick, 1997)'
_computing_structure_solution 'SHELXS-97 (Sheldrick, 1990)'
_diffrn_ambient_temperature 100(2)
_diffrn_measured_fraction_theta_full 0.583
_diffrn_measured_fraction_theta_max 0.583
_diffrn_measurement_device_type 'CCD area detector'
_diffrn_measurement_method 'phi and omega scans'
_diffrn_radiation_monochromator graphite
_diffrn_radiation_source 'fine-focus sealed tube'
_diffrn_radiation_type CuK\a
_diffrn_radiation_wavelength 1.54178
_diffrn_reflns_av_R_equivalents 0.0605
_diffrn_reflns_av_sigmaI/netI 0.0670
_diffrn_reflns_limit_h_max 6
_diffrn_reflns_limit_h_min -7
_diffrn_reflns_limit_k_max 30
_diffrn_reflns_limit_k_min -19
_diffrn_reflns_limit_l_max 8
_diffrn_reflns_limit_l_min -7
_diffrn_reflns_number 3694
_diffrn_reflns_theta_full 65.68
_diffrn_reflns_theta_max 65.68
_diffrn_reflns_theta_min 3.41
_exptl_absorpt_coefficient_mu 1.007
_exptl_absorpt_correction_type none
_exptl_crystal_colour colorless
_exptl_crystal_density_diffrn 1.534
_exptl_crystal_density_method 'not measured'
_exptl_crystal_description needle
_exptl_crystal_F_000 668
_exptl_crystal_size_max 0.33
_exptl_crystal_size_mid 0.03
_exptl_crystal_size_min 0.03
_refine_diff_density_max 0.277
_refine_diff_density_min -0.203
_refine_diff_density_rms 0.052
_refine_ls_extinction_method none
_refine_ls_goodness_of_fit_ref 1.014
_refine_ls_hydrogen_treatment mixed
_refine_ls_matrix_type full
_refine_ls_number_parameters 213
_refine_ls_number_reflns 1396
_refine_ls_number_restraints 0
_refine_ls_restrained_S_all 1.014
_refine_ls_R_factor_all 0.0777
_refine_ls_R_factor_gt 0.0508
_refine_ls_shift/su_max 0.012
_refine_ls_shift/su_mean 0.001
_refine_ls_structure_factor_coef Fsqd
_refine_ls_weighting_details 'calc w=1/[\s^2^(Fo^2^)+(0.0659P)^2^+0.0000P] where P=(Fo^2^+2Fc^2^)/3'
_refine_ls_weighting_scheme calc
_refine_ls_wR_factor_gt 0.1045
_refine_ls_wR_factor_ref 0.1119
_reflns_number_gt 996
_reflns_number_total 1396
_reflns_threshold_expression >2sigma(I)
_cod_data_source_file mp0601345si20061227_041052.cif
_cod_data_source_block 4
_cod_depositor_comments
;
The following automatic conversions were performed:

'_symmetry_cell_setting' value 'Monoclinic' changed to 'monoclinic'
according to /home/saulius/struct/CIF-dictionaries/cif_core.dic
dictionary named 'cif_core.dic' version 2.4.1 from 2010-06-29.

Automatic conversion script
Id: cif_fix_values 1715 2011-07-08 13:25:40Z adriana 
;
_cod_original_sg_symbol_H-M P2(1)/n
_cod_database_code 1505175

loop_
_symmetry_equiv_pos_as_xyz
'x, y, z'
'-x+1/2, y+1/2, -z+1/2'
'-x, -y, -z'
'x-1/2, -y-1/2, z-1/2'

loop_
_atom_site_label
_atom_site_type_symbol
_atom_site_fract_x
_atom_site_fract_y
_atom_site_fract_z
_atom_site_U_iso_or_equiv
_atom_site_adp_type
_atom_site_occupancy
_atom_site_symmetry_multiplicity
_atom_site_calc_flag
_atom_site_refinement_flags
C1 C 0.2601(5) 0.03470(12) 0.4248(7) 0.0157(12) Uani 1 1 d .
H2 H 0.2741 0.0081 0.5091 0.019 Uiso 1 1 calc R
C2 C 0.2743(6) 0.10716(12) 0.3058(6) 0.0114(11) Uani 1 1 d .
C3 C 0.2362(6) 0.17791(13) 0.1101(6) 0.0123(10) Uani 1 1 d .
C4 C 0.1080(6) 0.08975(13) 0.0035(7) 0.0126(12) Uani 1 1 d .
C5 C 0.1824(6) 0.07430(12) 0.1769(6) 0.0094(11) Uani 1 1 d .
C6 C 0.3765(6) 0.19505(12) 0.4170(5) 0.0183(11) Uani 1 1 d .
H6A H 0.2668 0.2047 0.4681 0.027 Uiso 1 1 d R
H6B H 0.4279 0.2260 0.3724 0.027 Uiso 1 1 d R
H6C H 0.4838 0.1789 0.5058 0.027 Uiso 1 1 d R
C7 C 0.0764(5) 0.16223(12) -0.1965(5) 0.0196(11) Uani 1 1 d .
H7A H -0.0700 0.1631 -0.2274 0.029 Uiso 1 1 d R
H7B H 0.1219 0.1398 -0.2778 0.029 Uiso 1 1 d R
H7C H 0.1283 0.1972 -0.2024 0.029 Uiso 1 1 d R
C8 C 0.6703(5) 0.12080(12) 0.0658(5) 0.0096(11) Uani 1 1 d .
C9 C 0.7182(6) 0.09489(13) 0.2246(6) 0.0136(11) Uani 1 1 d .
C10 C 0.8073(5) 0.12190(13) 0.3766(5) 0.0161(11) Uani 1 1 d .
H10 H 0.8398 0.1046 0.4852 0.019 Uiso 1 1 calc R
C11 C 0.8477(5) 0.17384(12) 0.3679(5) 0.0163(10) Uani 1 1 d .
H11 H 0.9079 0.1921 0.4714 0.020 Uiso 1 1 calc R
C12 C 0.8022(5) 0.19989(13) 0.2109(5) 0.0162(11) Uani 1 1 d .
H12 H 0.8320 0.2356 0.2063 0.019 Uiso 1 1 calc R
C13 C 0.7143(5) 0.17369(12) 0.0636(5) 0.0154(11) Uani 1 1 d .
H13 H 0.6817 0.1916 -0.0438 0.018 Uiso 1 1 calc R
C14 C 0.5722(6) 0.09322(13) -0.0950(6) 0.0160(11) Uani 1 1 d .
N1 N 0.1737(5) 0.02748(12) 0.2570(6) 0.0147(9) Uani 1 1 d .
N2 N 0.3253(5) 0.08305(10) 0.4631(4) 0.0137(9) Uani 1 1 d .
N3 N 0.3029(4) 0.15852(10) 0.2748(4) 0.0101(9) Uani 1 1 d .
N4 N 0.1498(4) 0.14209(10) -0.0200(4) 0.0112(9) Uani 1 1 d .
O1 O 0.2495(3) 0.22353(8) 0.0755(3) 0.0198(7) Uani 1 1 d .
O2 O 0.0140(4) 0.06407(9) -0.1221(4) 0.0172(8) Uani 1 1 d .
O3 O 0.6833(4) 0.04394(9) 0.2429(4) 0.0217(8) Uani 1 1 d .
O4 O 0.5264(4) 0.04717(8) -0.0971(3) 0.0234(8) Uani 1 1 d .
O5 O 0.5341(4) 0.12187(9) -0.2370(4) 0.0220(8) Uani 1 1 d .
H1 H 0.119(5) -0.0009(15) 0.196(5) 0.038(14) Uiso 1 1 d .
H5O H 0.458(6) 0.1025(14) -0.344(6) 0.057(17) Uiso 1 1 d .
H3O H 0.624(7) 0.0334(16) 0.140(6) 0.07(2) Uiso 1 1 d .

loop_
_atom_site_aniso_label
_atom_site_aniso_U_11
_atom_site_aniso_U_22
_atom_site_aniso_U_33
_atom_site_aniso_U_23
_atom_site_aniso_U_13
_atom_site_aniso_U_12
C1 0.013(3) 0.0125(19) 0.020(4) -0.001(2) 0.001(3) -0.003(2)
C2 0.013(3) 0.0100(18) 0.012(3) 0.001(2) 0.005(2) 0.0041(19)
C3 0.008(3) 0.0123(18) 0.016(3) -0.004(2) 0.001(2) -0.003(2)
C4 0.008(3) 0.0101(19) 0.020(4) -0.003(2) 0.005(2) 0.001(2)
C5 0.011(3) 0.0094(18) 0.006(3) 0.002(2) -0.001(2) 0.0017(19)
C6 0.021(3) 0.0162(18) 0.017(3) -0.007(2) 0.003(2) -0.0033(19)
C7 0.021(3) 0.0165(18) 0.021(3) 0.000(2) 0.005(2) -0.0052(19)
C8 0.008(3) 0.0143(17) 0.006(3) -0.003(2) -0.001(2) -0.0015(19)
C9 0.012(3) 0.0144(19) 0.015(3) 0.001(2) 0.005(2) 0.001(2)
C10 0.014(3) 0.0212(19) 0.012(3) 0.006(2) 0.002(2) 0.004(2)
C11 0.015(3) 0.0207(19) 0.012(3) -0.002(2) 0.001(2) 0.001(2)
C12 0.020(3) 0.0108(18) 0.018(3) -0.001(2) 0.007(2) -0.0011(19)
C13 0.016(3) 0.0129(17) 0.017(3) 0.000(2) 0.004(2) -0.0017(19)
C14 0.008(3) 0.0160(19) 0.026(3) 0.000(3) 0.008(2) 0.002(2)
N1 0.017(2) 0.0119(18) 0.011(3) -0.0026(19) -0.004(2) -0.0012(17)
N2 0.017(2) 0.0138(15) 0.009(3) -0.0020(17) -0.0001(18) -0.0028(16)
N3 0.013(2) 0.0088(15) 0.007(2) 0.0010(17) -0.0013(18) 0.0006(15)
N4 0.015(2) 0.0130(16) 0.002(2) 0.0031(17) -0.0039(17) 0.0012(16)
O1 0.0244(19) 0.0112(12) 0.0225(19) 0.0025(13) 0.0034(14) -0.0023(13)
O2 0.0177(19) 0.0148(13) 0.016(2) -0.0027(14) -0.0007(15) -0.0034(13)
O3 0.028(2) 0.0112(13) 0.024(2) 0.0018(15) 0.0028(17) -0.0040(13)
O4 0.0287(19) 0.0162(13) 0.024(2) 0.0005(13) 0.0045(15) -0.0067(14)
O5 0.029(2) 0.0210(14) 0.012(2) 0.0006(17) -0.0029(16) -0.0048(14)

loop_
_atom_type_symbol
_atom_type_description
_atom_type_scat_dispersion_real
_atom_type_scat_dispersion_imag
_atom_type_scat_source
C C 0.0181 0.0091 'International Tables Vol C Tables 4.2.6.8 and 6.1.1.4'
H H 0.0000 0.0000 'International Tables Vol C Tables 4.2.6.8 and 6.1.1.4'
N N 0.0311 0.0180 'International Tables Vol C Tables 4.2.6.8 and 6.1.1.4'
O O 0.0492 0.0322 'International Tables Vol C Tables 4.2.6.8 and 6.1.1.4'

loop_
_geom_angle_atom_site_label_1
_geom_angle_atom_site_label_2
_geom_angle_atom_site_label_3
_geom_angle
N1 C1 N2 113.5(4)
C5 C2 N2 111.7(3)
C5 C2 N3 122.0(4)
N2 C2 N3 126.3(4)
O1 C3 N3 122.9(4)
O1 C3 N4 120.9(4)
N3 C3 N4 116.2(3)
O2 C4 C5 128.9(3)
O2 C4 N4 119.5(4)
C5 C4 N4 111.6(4)
C2 C5 N1 105.5(4)
C2 C5 C4 123.3(3)
N1 C5 C4 131.1(4)
C9 C8 C13 118.5(4)
C9 C8 C14 120.4(3)
C13 C8 C14 121.0(4)
O3 C9 C8 123.9(4)
O3 C9 C10 116.4(4)
C8 C9 C10 119.7(3)
C11 C10 C9 119.6(4)
C10 C11 C12 121.2(4)
C13 C12 C11 119.1(3)
C12 C13 C8 121.9(4)
O4 C14 O5 122.4(4)
O4 C14 C8 122.7(4)
O5 C14 C8 114.8(3)
C1 N1 C5 106.3(4)
C1 N2 C2 103.0(3)
C3 N3 C2 119.8(3)
C3 N3 C6 118.1(3)
C2 N3 C6 121.5(3)
C3 N4 C4 126.8(4)
C3 N4 C7 116.9(3)
C4 N4 C7 116.0(3)

loop_
_geom_bond_atom_site_label_1
_geom_bond_atom_site_label_2
_geom_bond_distance
C1 N1 1.332(4)
C1 N2 1.340(4)
C2 C5 1.361(5)
C2 N2 1.364(4)
C2 N3 1.377(4)
C3 O1 1.223(4)
C3 N3 1.372(4)
C3 N4 1.407(4)
C4 O2 1.240(4)
C4 C5 1.406(5)
C4 N4 1.409(4)
C5 N1 1.379(4)
C6 N3 1.465(4)
C7 N4 1.465(4)
C8 C9 1.397(5)
C8 C13 1.405(4)
C8 C14 1.474(5)
C9 O3 1.356(4)
C9 C10 1.400(5)
C10 C11 1.380(4)
C11 C12 1.387(5)
C12 C13 1.358(5)
C14 O4 1.233(4)
C14 O5 1.323(4)

loop_
_geom_torsion_atom_site_label_1
_geom_torsion_atom_site_label_2
_geom_torsion_atom_site_label_3
_geom_torsion_atom_site_label_4
_geom_torsion
N2 C2 C5 N1 0.5(4)
N3 C2 C5 N1 -177.6(3)
N2 C2 C5 C4 177.6(3)
N3 C2 C5 C4 -0.6(5)
O2 C4 C5 C2 -176.2(3)
N4 C4 C5 C2 3.0(4)
O2 C4 C5 N1 0.1(6)
N4 C4 C5 N1 179.2(3)
C13 C8 C9 O3 -179.9(3)
C14 C8 C9 O3 1.3(5)
C13 C8 C9 C10 0.2(5)
C14 C8 C9 C10 -178.6(3)
O3 C9 C10 C11 179.8(3)
C8 C9 C10 C11 -0.3(5)
C9 C10 C11 C12 -0.2(5)
C10 C11 C12 C13 0.7(5)
C11 C12 C13 C8 -0.7(5)
C9 C8 C13 C12 0.3(5)
C14 C8 C13 C12 179.1(3)
C9 C8 C14 O4 0.9(5)
C13 C8 C14 O4 -177.9(3)
C9 C8 C14 O5 179.9(3)
C13 C8 C14 O5 1.1(5)
N2 C1 N1 C5 0.3(4)
C2 C5 N1 C1 -0.5(3)
C4 C5 N1 C1 -177.2(3)
N1 C1 N2 C2 0.0(4)
C5 C2 N2 C1 -0.3(3)
N3 C2 N2 C1 177.7(3)
O1 C3 N3 C2 176.8(3)
N4 C3 N3 C2 -3.1(4)
O1 C3 N3 C6 5.6(5)
N4 C3 N3 C6 -174.3(3)
C5 C2 N3 C3 0.6(5)
N2 C2 N3 C3 -177.3(3)
C5 C2 N3 C6 171.4(3)
N2 C2 N3 C6 -6.4(5)
O1 C3 N4 C4 -173.6(3)
N3 C3 N4 C4 6.4(4)
O1 C3 N4 C7 -0.4(4)
N3 C3 N4 C7 179.5(3)
O2 C4 N4 C3 173.2(3)
C5 C4 N4 C3 -6.1(4)
O2 C4 N4 C7 -0.1(4)
C5 C4 N4 C7 -179.4(3)

loop_
_cod_related_entry_id
_cod_related_entry_code
_cod_related_entry_database
1 30651569 ChemSpider
